data_9010720
loop_
_publ_author_name
'Chiari, G.'
'Giustetto, R.'
'Ricchiardi, G.'

_publ_section_title
;
 Crystal structure refinements of palygorskite and Maya Blue from molecular
 modeling and powder synchrotron diffraction
 Sample: OP (3 cells+indigo)
;
_journal_name_full 'European Journal of Mineralogy'
_journal_page_first 21
_journal_page_last 33
_journal_paper_doi 10.1127/0935-1221/2003/0015-0021
_journal_volume 15
_journal_year 2003
_chemical_formula_sum 'C2.72 H26.5 Mg6 N0.34 O43.3 Si12'
_chemical_name_common 'Maya Blue'
_space_group_IT_number 53
_symmetry_space_group_name_Hall '-P 2ab 2ab'
_symmetry_space_group_name_H-M 'P b m n'
_cell_angle_alpha 90
_cell_angle_beta 90
_cell_angle_gamma 90
_cell_formula_units_Z 4
_cell_length_a 12.709
_cell_length_b 17.896
_cell_length_c 15.775
_cell_volume 3587.870
_cod_data_source_file 06347.cif
_cod_data_source_block global
_cod_original_formula_sum 'Si12 Mg6 O43.3 C2.72 N.34 H26.5'
_cod_database_code 9010720

loop_
_symmetry_equiv_pos_as_xyz
x,y,z
1/2+x,1/2+y,-z
1/2-x,1/2-y,z
x,-y,z
-x,y,-z
1/2-x,1/2+y,z
1/2+x,1/2-y,-z
-x,-y,-z

loop_
_atom_site_label
_atom_site_fract_x
_atom_site_fract_y
_atom_site_fract_z
_atom_site_occupancy
_atom_site_type_symbol
_atom_site_attached_hydrogens
Si1 0.22300 0.91500 0.60100 1.00000 Si 0
Si1* 0.72300 0.58500 0.73300 1.00000 Si 0
Si1** 0.22300 0.91500 0.93400 1.00000 Si 0
Si2 0.21800 0.83500 0.43700 1.00000 Si 0
Si2* 0.71800 0.66500 0.89600 1.00000 Si 0
Si2** 0.21800 0.83500 0.77100 1.00000 Si 0
Mg2 0.00000 0.91900 0.50000 1.00000 Mg 0
Mg2* 0.00000 0.91900 0.83333 1.00000 Mg 0
Mg3 0.00000 0.84200 0.00000 1.00000 Mg 0
Mg3* 0.00000 0.84200 0.66667 1.00000 Mg 0
O-H 0.92600 0.00000 0.21800 1.00000 O 1
O-H' 0.92600 0.00000 0.55200 1.00000 O 1
O-H'' 0.92600 0.00000 0.88600 1.00000 O 1
O1 0.09500 0.91200 0.59500 1.00000 O 0
O1* 0.59500 0.58800 0.73900 1.00000 O 0
O1** 0.09500 0.91200 0.92800 1.00000 O 0
O2 0.09200 0.84900 0.44100 1.00000 O 0
O2* 0.59200 0.65100 0.89200 1.00000 O 0
O2** 0.09200 0.84900 0.77500 1.00000 O 0
Wat1 0.39900 0.75200 0.29000 1.00000 O 2
Wat1* 0.39900 0.75200 0.62500 1.00000 O 2
Wat1** 0.39900 0.75200 0.95600 1.00000 O 2
O3 0.75000 0.00000 0.39200 1.00000 O 0
O3* 0.75000 0.00000 0.00000 1.00000 O 0
O3** 0.25000 0.50000 0.94100 1.00000 O 0
O4 0.25000 0.75000 0.43900 1.00000 O 0
O4* 0.75000 0.75000 0.89400 1.00000 O 0
O4** 0.25000 0.75000 0.77300 1.00000 O 0
O5 0.26500 0.87500 0.51900 1.00000 O 0
O5* 0.76500 0.62600 0.81500 1.00000 O 0
O5** 0.26500 0.87500 0.85200 1.00000 O 0
O6 0.25400 0.87000 0.35000 1.00000 O 0
O6* 0.75400 0.63000 0.98400 1.00000 O 0
O6** 0.25400 0.87000 0.68300 1.00000 O 0
WatZ1 0.50000 0.87030 0.50000 0.66000 O 2
WatZ1* 0.50000 0.87030 0.83333 0.66000 O 2
WatZ2 0.50000 0.94350 0.00000 0.66000 O 2
WatZ2* 0.50000 0.94350 0.66667 0.66000 O 2
C1 0.00400 0.50000 0.45460 0.34000 C 0
C2 0.00880 0.57470 0.40090 0.17000 C 0
C3 0.01650 0.54360 0.31310 0.34000 C 0
C4 0.02350 0.58060 0.23360 0.34000 C 1
C5 0.03000 0.53750 0.16000 0.34000 C 1
N1 0.00870 0.43670 0.40100 0.17000 N 1
Oin 0.00690 0.64130 0.42140 0.17000 O 0

loop_
_cod_changelog_entry_id
_cod_changelog_entry_author
_cod_changelog_entry_date
_cod_changelog_entry_text
1
;cod-tools version 3.8.0
Id: cif_guess_AMCSD_atom_types 9581 2023-05-17 12:35:41Z saulius
;
2023-05-18T11:41:19+03:00
;Derived atom types and hydrogen counts
from atom names that follow the AMCSD naming convention
(Wat == water, O-H == hydroxyl).
;
